data_7106434
loop_
_publ_author_name
'Dinabandhu Das'
'Tia Jacobs'
'Adam Pietraszako'
'L. J. Barbour'

_publ_section_title
;
 Anomalous thermal expansion of an organic crystal-implications for
 elucidating the mechanism of an enantiotropic phase transformation
;
_journal_name_full Chem.Commun.
_journal_page_first 6009
_journal_paper_doi 10.1039/c1cc10716j
_journal_volume 47
_journal_year 2011
_chemical_absolute_configuration syn
_chemical_formula_moiety 'C8 H10 O2'
_chemical_formula_sum 'C8 H10 O2'
_chemical_formula_weight 138.16
_chemical_melting_point 343
_chemical_name_systematic
;
(s,s)-3,5-Ocatadiyn-2,7-diol
;
_space_group_IT_number 19
_symmetry_cell_setting orthorhombic
_symmetry_space_group_name_Hall 'P 2ac 2ab'
_symmetry_space_group_name_H-M 'P 21 21 21'
_atom_sites_solution_hydrogens geom
_atom_sites_solution_primary direct
_atom_sites_solution_secondary difmap
_audit_creation_method SHELXL-97
_cell_angle_alpha 90.00
_cell_angle_beta 90.00
_cell_angle_gamma 90.00
_cell_formula_units_Z 4
_cell_length_a 4.179(4)
_cell_length_b 11.999(11)
_cell_length_c 16.431(15)
_cell_measurement_reflns_used 818
_cell_measurement_temperature 300(2)
_cell_measurement_theta_max 20.25
_cell_measurement_theta_min 2.48
_cell_volume 823.9(13)
_computing_cell_refinement 'Bruker SMART APEX-II'
_computing_data_collection 'Bruker SMART APEX-II'
_computing_data_reduction 'Bruker SAINT '
_computing_molecular_graphics 'XSEED (Barbour 2001)'
_computing_structure_refinement 'SHELXL-97 (Sheldrick, 1997)'
_computing_structure_solution 'SHELXS-97 (Sheldrick, 1990)'
_diffrn_ambient_temperature 300(2)
_diffrn_measured_fraction_theta_full 1.000
_diffrn_measured_fraction_theta_max 0.975
_diffrn_measurement_device_type 'Bruker APEX-II CCD'
_diffrn_measurement_method '\f and \w scans'
_diffrn_radiation_monochromator graphite
_diffrn_radiation_source 'fine-focus sealed tube'
_diffrn_radiation_type MoK\a
_diffrn_radiation_wavelength 0.71073
_diffrn_reflns_av_R_equivalents 0.0417
_diffrn_reflns_av_sigmaI/netI 0.0542
_diffrn_reflns_limit_h_max 4
_diffrn_reflns_limit_h_min -5
_diffrn_reflns_limit_k_max 15
_diffrn_reflns_limit_k_min -12
_diffrn_reflns_limit_l_max 20
_diffrn_reflns_limit_l_min -20
_diffrn_reflns_number 4693
_diffrn_reflns_theta_full 25.00
_diffrn_reflns_theta_max 27.39
_diffrn_reflns_theta_min 2.10
_exptl_absorpt_coefficient_mu 0.079
_exptl_absorpt_correction_T_max 0.9953
_exptl_absorpt_correction_T_min 0.9728
_exptl_absorpt_correction_type multi-scan
_exptl_absorpt_process_details SADABS
_exptl_crystal_colour colorless
_exptl_crystal_density_diffrn 1.114
_exptl_crystal_density_method 'not measured'
_exptl_crystal_description needle
_exptl_crystal_F_000 296
_exptl_crystal_size_max 0.35
_exptl_crystal_size_mid 0.10
_exptl_crystal_size_min 0.06
_refine_diff_density_max 0.093
_refine_diff_density_min -0.137
_refine_diff_density_rms 0.031
_refine_ls_abs_structure_details 'Flack H D (1983), Acta Cryst. A39, 876-881'
_refine_ls_abs_structure_Flack -1(2)
_refine_ls_extinction_method none
_refine_ls_goodness_of_fit_ref 0.980
_refine_ls_hydrogen_treatment constr
_refine_ls_matrix_type full
_refine_ls_number_parameters 95
_refine_ls_number_reflns 1788
_refine_ls_number_restraints 0
_refine_ls_restrained_S_all 0.980
_refine_ls_R_factor_all 0.0975
_refine_ls_R_factor_gt 0.0474
_refine_ls_shift/su_max 0.000
_refine_ls_shift/su_mean 0.000
_refine_ls_structure_factor_coef Fsqd
_refine_ls_weighting_details 'calc w=1/[\s^2^(Fo^2^)+(0.0611P)^2^+0.0000P] where P=(Fo^2^+2Fc^2^)/3'
_refine_ls_weighting_scheme calc
_refine_ls_wR_factor_gt 0.1091
_refine_ls_wR_factor_ref 0.1339
_reflns_number_gt 1032
_reflns_number_total 1788
_reflns_threshold_expression >2sigma(I)
_cod_data_source_file c1cc10716j.txt
_cod_data_source_block LT_300k
_cod_depositor_comments
;
The following automatic conversions were performed:

'_chemical_melting_point' value '343K' was changed to '343' - the
value should be numeric and without a unit designator.

Automatic conversion script
Id: cif_fix_values 1673 2011-04-08 12:14:43Z adriana 
;
_cod_original_sg_symbol_H-M 'P2(1)2(1)2(1) '
_cod_database_code 7106434

loop_
_symmetry_equiv_pos_as_xyz
'x, y, z'
'-x+1/2, -y, z+1/2'
'x+1/2, -y+1/2, -z'
'-x, y+1/2, -z+1/2'

loop_
_atom_site_label
_atom_site_type_symbol
_atom_site_fract_x
_atom_site_fract_y
_atom_site_fract_z
_atom_site_U_iso_or_equiv
_atom_site_adp_type
_atom_site_occupancy
_atom_site_symmetry_multiplicity
_atom_site_calc_flag
_atom_site_refinement_flags
_atom_site_disorder_assembly
_atom_site_disorder_group
O1 O 0.0856(5) 0.60163(13) 0.00437(9) 0.0739(6) Uani 1 1 d . . .
O2 O -0.2789(5) 0.25777(15) -0.39132(9) 0.0687(5) Uani 1 1 d . . .
C4 C -0.0254(7) 0.38710(19) -0.12505(15) 0.0610(7) Uani 1 1 d . . .
C5 C -0.1720(7) 0.33968(19) -0.19220(15) 0.0614(7) Uani 1 1 d . . .
C7 C -0.4699(7) 0.2503(2) -0.31923(14) 0.0603(6) Uani 1 1 d . . .
H7 H -0.6702 0.2909 -0.3283 0.072 Uiso 1 1 calc R . .
C6 C -0.3007(7) 0.30151(18) -0.25061(15) 0.0607(7) Uani 1 1 d . . .
C3 C 0.0950(7) 0.43147(19) -0.06840(15) 0.0601(7) Uani 1 1 d . . .
C2 C 0.2362(8) 0.4945(2) -0.00024(14) 0.0650(7) Uani 1 1 d . . .
H2 H 0.4655 0.5046 -0.0103 0.078 Uiso 1 1 calc R . .
C8 C -0.5484(8) 0.1297(2) -0.30189(15) 0.0759(9) Uani 1 1 d . . .
H8A H -0.6608 0.0984 -0.3475 0.114 Uiso 1 1 calc R . .
H8B H -0.6804 0.1251 -0.2542 0.114 Uiso 1 1 calc R . .
H8C H -0.3539 0.0889 -0.2930 0.114 Uiso 1 1 calc R . .
C1 C 0.1909(10) 0.4372(3) 0.08093(15) 0.0965(11) Uani 1 1 d . . .
H1A H 0.2980 0.4790 0.1226 0.145 Uiso 1 1 calc R . .
H1B H 0.2793 0.3634 0.0784 0.145 Uiso 1 1 calc R . .
H1C H -0.0333 0.4327 0.0932 0.145 Uiso 1 1 calc R . .
H20 H -0.3913 0.3045 -0.4346 0.132(12) Uiso 1 1 d R . .
H10 H 0.1654 0.6548 -0.0412 0.095(9) Uiso 1 1 d R . .

loop_
_atom_site_aniso_label
_atom_site_aniso_U_11
_atom_site_aniso_U_22
_atom_site_aniso_U_33
_atom_site_aniso_U_23
_atom_site_aniso_U_13
_atom_site_aniso_U_12
O1 0.0990(15) 0.0606(10) 0.0621(10) -0.0099(8) 0.0158(10) 0.0009(10)
O2 0.0781(12) 0.0749(11) 0.0532(9) 0.0032(8) 0.0012(9) 0.0076(10)
C4 0.0715(17) 0.0508(14) 0.0608(14) -0.0076(12) 0.0043(14) 0.0048(13)
C5 0.0679(18) 0.0515(14) 0.0647(15) -0.0044(11) 0.0087(14) 0.0023(13)
C7 0.0569(16) 0.0663(15) 0.0575(14) -0.0022(11) -0.0026(12) 0.0079(14)
C6 0.0657(18) 0.0534(14) 0.0630(15) -0.0025(12) 0.0055(15) 0.0041(13)
C3 0.0634(18) 0.0546(14) 0.0624(15) -0.0043(12) 0.0055(13) 0.0031(13)
C2 0.0659(16) 0.0668(15) 0.0624(15) -0.0061(11) 0.0049(15) 0.0026(13)
C8 0.083(2) 0.0706(17) 0.0744(18) -0.0028(12) -0.0029(15) -0.0161(16)
C1 0.118(3) 0.101(2) 0.0703(16) 0.0139(15) -0.0122(19) 0.003(2)

loop_
_atom_type_symbol
_atom_type_description
_atom_type_scat_dispersion_real
_atom_type_scat_dispersion_imag
_atom_type_scat_source
C C 0.0033 0.0016 'International Tables Vol C Tables 4.2.6.8 and 6.1.1.4'
H H 0.0000 0.0000 'International Tables Vol C Tables 4.2.6.8 and 6.1.1.4'
O O 0.0106 0.0060 'International Tables Vol C Tables 4.2.6.8 and 6.1.1.4'

loop_
_geom_angle_atom_site_label_1
_geom_angle_atom_site_label_2
_geom_angle_atom_site_label_3
_geom_angle
_geom_angle_site_symmetry_1
_geom_angle_site_symmetry_3
_geom_angle_publ_flag
C2 O1 H10 111.8 . . ?
C7 O2 H20 110.8 . . ?
C3 C4 C5 177.5(3) . . ?
C6 C5 C4 178.3(3) . . ?
O2 C7 C6 109.9(2) . . ?
O2 C7 C8 109.7(2) . . ?
C6 C7 C8 111.2(2) . . ?
O2 C7 H7 108.6 . . ?
C6 C7 H7 108.6 . . ?
C8 C7 H7 108.6 . . ?
C5 C6 C7 176.6(3) . . ?
C4 C3 C2 175.8(3) . . ?
O1 C2 C3 108.9(2) . . ?
O1 C2 C1 107.8(2) . . ?
C3 C2 C1 112.7(2) . . ?
O1 C2 H2 109.1 . . ?
C3 C2 H2 109.1 . . ?
C1 C2 H2 109.1 . . ?
C7 C8 H8A 109.5 . . ?
C7 C8 H8B 109.5 . . ?
H8A C8 H8B 109.5 . . ?
C7 C8 H8C 109.5 . . ?
H8A C8 H8C 109.5 . . ?
H8B C8 H8C 109.5 . . ?
C2 C1 H1A 109.5 . . ?
C2 C1 H1B 109.5 . . ?
H1A C1 H1B 109.5 . . ?
C2 C1 H1C 109.5 . . ?
H1A C1 H1C 109.5 . . ?
H1B C1 H1C 109.5 . . ?

loop_
_geom_bond_atom_site_label_1
_geom_bond_atom_site_label_2
_geom_bond_distance
_geom_bond_site_symmetry_2
_geom_bond_publ_flag
O1 C2 1.433(3) . ?
O1 H10 1.0391 . ?
O2 C7 1.431(3) . ?
O2 H20 1.0203 . ?
C4 C3 1.184(3) . ?
C4 C5 1.384(4) . ?
C5 C6 1.192(3) . ?
C7 C6 1.466(4) . ?
C7 C8 1.511(4) . ?
C7 H7 0.9800 . ?
C3 C2 1.475(4) . ?
C2 C1 1.512(4) . ?
C2 H2 0.9800 . ?
C8 H8A 0.9600 . ?
C8 H8B 0.9600 . ?
C8 H8C 0.9600 . ?
C1 H1A 0.9600 . ?
C1 H1B 0.9600 . ?
C1 H1C 0.9600 . ?

loop_
_cod_related_entry_id
_cod_related_entry_database
_cod_related_entry_code
1 ChemSpider 26668939
